data_2215023
loop_
_publ_author_name
'Li, Yinhuai'

_publ_section_title
;
 Bis(thiocyanato-\k<i>N</i>)bis(triphenylphosphine
 oxide-\k<i>O</i>)zinc(II)
;
_journal_coeditor_code BT2473
_journal_issue 9
_journal_name_full 'Acta Crystallographica Section E'
_journal_page_first m2359
_journal_page_last m2359
_journal_paper_doi 10.1107/S1600536807039700
_journal_volume 63
_journal_year 2007
_chemical_formula_iupac '[Zn1 (N1 C1 S1)2 (C18 H15 O1 P1)2]'
_chemical_formula_moiety 'C38 H30 N2 O2 P2 S2 Zn'
_chemical_formula_sum 'C38 H30 N2 O2 P2 S2 Zn'
_chemical_formula_weight 738.07
_chemical_name_systematic
;
Bis(thiocyanato-\kN)bis(triphenylphosphine oxide-\kO)zinc(II)
;
_space_group_IT_number 2
_symmetry_cell_setting triclinic
_symmetry_space_group_name_Hall '-P 1'
_symmetry_space_group_name_H-M 'P -1'
_atom_sites_solution_hydrogens geom
_atom_sites_solution_primary direct
_atom_sites_solution_secondary difmap
_audit_creation_method SHELXL-97
_cell_angle_alpha 116.799(3)
_cell_angle_beta 98.316(3)
_cell_angle_gamma 95.098(3)
_cell_formula_units_Z 4
_cell_length_a 9.9695(6)
_cell_length_b 19.6036(12)
_cell_length_c 21.2407(12)
_cell_measurement_reflns_used 22725
_cell_measurement_temperature 298(2)
_cell_measurement_theta_max 28.2
_cell_measurement_theta_min 2.15
_cell_volume 3610.2(4)
_computing_cell_refinement 'SAINT (Siemens, 1994)'
_computing_data_collection 'SMART (Siemens, 1996)'
_computing_data_reduction 'XPREP (Siemens, 1996)'
_computing_molecular_graphics 'SHELXTL (Sheldrick, 2000)'
_computing_publication_material 'SHELXTL (Sheldrick, 2000)'
_computing_structure_refinement 'SHELXL97 (Sheldrick, 1997)'
_computing_structure_solution 'SHELXS97 (Sheldrick, 1997)'
_diffrn_ambient_temperature 298(2)
_diffrn_measured_fraction_theta_full 0.984
_diffrn_measured_fraction_theta_max 0.984
_diffrn_measurement_device_type 'Siemens SMART CCD'
_diffrn_measurement_method \w
_diffrn_radiation_monochromator graphite
_diffrn_radiation_source 'fine-focus sealed tube'
_diffrn_radiation_type MoK\a
_diffrn_radiation_wavelength 0.71073
_diffrn_reflns_av_R_equivalents 0.0569
_diffrn_reflns_av_sigmaI/netI 0.0390
_diffrn_reflns_limit_h_max 11
_diffrn_reflns_limit_h_min -11
_diffrn_reflns_limit_k_max 16
_diffrn_reflns_limit_k_min -23
_diffrn_reflns_limit_l_max 25
_diffrn_reflns_limit_l_min -23
_diffrn_reflns_number 37146
_diffrn_reflns_theta_full 25.00
_diffrn_reflns_theta_max 25.00
_diffrn_reflns_theta_min 1.10
_exptl_absorpt_coefficient_mu 0.920
_exptl_absorpt_correction_T_max 0.8976
_exptl_absorpt_correction_T_min 0.8374
_exptl_absorpt_correction_type empirical
_exptl_absorpt_process_details '(SADABS; Sheldrick, 1996)'
_exptl_crystal_colour yellow
_exptl_crystal_density_diffrn 1.358
_exptl_crystal_density_method 'not measured'
_exptl_crystal_description block
_exptl_crystal_F_000 1520
_exptl_crystal_size_max 0.20
_exptl_crystal_size_mid 0.15
_exptl_crystal_size_min 0.12
_refine_diff_density_max 0.448
_refine_diff_density_min -0.482
_refine_ls_extinction_method none
_refine_ls_goodness_of_fit_ref 1.066
_refine_ls_hydrogen_treatment constr
_refine_ls_matrix_type full
_refine_ls_number_parameters 847
_refine_ls_number_reflns 12513
_refine_ls_number_restraints 0
_refine_ls_restrained_S_all 1.066
_refine_ls_R_factor_all 0.0389
_refine_ls_R_factor_gt 0.0320
_refine_ls_shift/su_max 0.001
_refine_ls_shift/su_mean 0.000
_refine_ls_structure_factor_coef Fsqd
_refine_ls_weighting_details 'calc w=1/[\s^2^(Fo^2^)+(0.0405P)^2^+0.9616P] where P=(Fo^2^+2Fc^2^)/3'
_refine_ls_weighting_scheme calc
_refine_ls_wR_factor_gt 0.0866
_refine_ls_wR_factor_ref 0.0905
_reflns_number_gt 10612
_reflns_number_total 12513
_reflns_threshold_expression I>2\s(I)
_cod_data_source_file bt2473.cif
_cod_data_source_block I
_cod_database_code 2215023
_cod_database_fobs_code 2215023

loop_
_symmetry_equiv_pos_as_xyz
'x, y, z'
'-x, -y, -z'

loop_
_atom_site_type_symbol
_atom_site_label
_atom_site_fract_x
_atom_site_fract_y
_atom_site_fract_z
_atom_site_U_iso_or_equiv
_atom_site_adp_type
_atom_site_calc_flag
_atom_site_refinement_flags
_atom_site_occupancy
Zn Zn1 0.13192(2) 1.052920(13) 0.847081(13) 0.04077(7) Uani d . 1
Zn Zn2 0.56423(2) 0.630566(14) 0.368980(13) 0.04653(8) Uani d . 1
S S1 -0.08062(8) 1.26379(4) 0.88646(4) 0.0737(2) Uani d . 1
S S2 0.45853(9) 1.23027(5) 1.04395(5) 0.0906(3) Uani d . 1
S S3 0.53990(8) 0.89535(4) 0.48324(4) 0.0757(2) Uani d . 1
S S4 0.75445(13) 0.51796(5) 0.50542(5) 0.1086(4) Uani d . 1
P P1 0.25043(5) 0.96611(3) 0.69865(3) 0.04347(13) Uani d . 1
P P2 -0.10195(5) 0.91425(3) 0.83896(3) 0.04148(13) Uani d . 1
P P3 0.74093(5) 0.62405(3) 0.24295(3) 0.04247(13) Uani d . 1
P P4 0.31137(5) 0.49654(3) 0.26626(3) 0.04336(13) Uani d . 1
O O1 0.21036(16) 0.98176(9) 0.76912(8) 0.0544(4) Uani d . 1
O O2 -0.00785(17) 0.98849(9) 0.86071(9) 0.0616(4) Uani d . 1
O O3 0.65577(16) 0.60806(10) 0.28875(9) 0.0599(4) Uani d . 1
O O4 0.37749(14) 0.57989(8) 0.31675(9) 0.0551(4) Uani d . 1
N N1 0.0359(2) 1.13118(12) 0.83707(12) 0.0614(5) Uani d . 1
N N2 0.2797(2) 1.10586(12) 0.93108(11) 0.0611(5) Uani d . 1
N N3 0.5642(2) 0.74096(13) 0.41903(12) 0.0692(6) Uani d . 1
N N4 0.6444(3) 0.58588(14) 0.42612(13) 0.0782(7) Uani d . 1
C C1 -0.0123(2) 1.18685(14) 0.85828(12) 0.0490(5) Uani d . 1
C C2 0.3557(2) 1.15767(13) 0.97794(12) 0.0495(5) Uani d . 1
C C3 0.1311(2) 0.99525(13) 0.64781(12) 0.0489(5) Uani d . 1
C C4 0.1331(3) 1.07421(16) 0.67189(17) 0.0763(8) Uani d . 1
H H4 0.2023 1.1103 0.7099 0.092 Uiso calc R 1
C C5 0.0335(4) 1.0991(2) 0.6398(2) 0.0942(10) Uani d . 1
H H5 0.0361 1.1520 0.6561 0.113 Uiso calc R 1
C C6 -0.0686(3) 1.0476(2) 0.5848(2) 0.0893(10) Uani d . 1
H H6 -0.1367 1.0653 0.5642 0.107 Uiso calc R 1
C C7 -0.0719(3) 0.9698(2) 0.55953(19) 0.0881(10) Uani d . 1
H H7 -0.1414 0.9345 0.5212 0.106 Uiso calc R 1
C C8 0.0285(2) 0.94324(17) 0.59094(15) 0.0673(7) Uani d . 1
H H8 0.0264 0.8902 0.5735 0.081 Uiso calc R 1
C C9 0.4192(2) 1.01616(12) 0.71102(11) 0.0460(5) Uani d . 1
C C10 0.5157(2) 1.03588(13) 0.77341(13) 0.0532(5) Uani d . 1
H H10 0.4900 1.0277 0.8102 0.064 Uiso calc R 1
C C11 0.6501(2) 1.06763(14) 0.78059(15) 0.0617(6) Uani d . 1
H H11 0.7143 1.0812 0.8225 0.074 Uiso calc R 1
C C12 0.6893(2) 1.07927(15) 0.72641(15) 0.0632(7) Uani d . 1
H H12 0.7804 1.0996 0.7312 0.076 Uiso calc R 1
C C13 0.5940(3) 1.06093(16) 0.66515(14) 0.0666(7) Uani d . 1
H H13 0.6204 1.0696 0.6287 0.080 Uiso calc R 1
C C14 0.4593(2) 1.02972(15) 0.65734(13) 0.0588(6) Uani d . 1
H H14 0.3951 1.0177 0.6158 0.071 Uiso calc R 1
C C15 0.2511(2) 0.86410(12) 0.64717(12) 0.0454(5) Uani d . 1
C C16 0.3470(2) 0.83581(14) 0.60491(14) 0.0632(7) Uani d . 1
H H16 0.4141 0.8703 0.6028 0.076 Uiso calc R 1
C C17 0.3439(3) 0.75717(16) 0.56604(16) 0.0752(8) Uani d . 1
H H17 0.4090 0.7391 0.5380 0.090 Uiso calc R 1
C C18 0.2457(3) 0.70546(15) 0.56835(16) 0.0699(7) Uani d . 1
H H18 0.2440 0.6524 0.5421 0.084 Uiso calc R 1
C C19 0.1498(3) 0.73258(15) 0.60967(17) 0.0749(8) Uani d . 1
H H19 0.0822 0.6976 0.6110 0.090 Uiso calc R 1
C C20 0.1525(3) 0.81102(14) 0.64913(15) 0.0640(7) Uani d . 1
H H20 0.0875 0.8286 0.6774 0.077 Uiso calc R 1
C C21 -0.1479(2) 0.85453(12) 0.74305(11) 0.0441(5) Uani d . 1
C C22 -0.1879(2) 0.88990(16) 0.70127(14) 0.0608(6) Uani d . 1
H H22 -0.1818 0.9435 0.7227 0.073 Uiso calc R 1
C C23 -0.2365(3) 0.8456(2) 0.62824(16) 0.0796(9) Uani d . 1
H H23 -0.2648 0.8692 0.6004 0.096 Uiso calc R 1
C C24 -0.2433(3) 0.7667(2) 0.59641(16) 0.0851(10) Uani d . 1
H H24 -0.2756 0.7371 0.5469 0.102 Uiso calc R 1
C C25 -0.2033(3) 0.73135(17) 0.63665(15) 0.0759(8) Uani d . 1
H H25 -0.2076 0.6778 0.6144 0.091 Uiso calc R 1
C C26 -0.1563(2) 0.77469(13) 0.71037(13) 0.0559(6) Uani d . 1
H H26 -0.1303 0.7504 0.7379 0.067 Uiso calc R 1
C C27 -0.0242(2) 0.85997(12) 0.87847(11) 0.0457(5) Uani d . 1
C C28 0.1077(2) 0.84514(16) 0.86907(14) 0.0638(7) Uani d . 1
H H28 0.1508 0.8608 0.8405 0.077 Uiso calc R 1
C C29 0.1739(3) 0.80750(18) 0.90191(17) 0.0814(9) Uani d . 1
H H29 0.2618 0.7976 0.8955 0.098 Uiso calc R 1
C C30 0.1110(4) 0.78457(17) 0.94402(17) 0.0841(9) Uani d . 1
H H30 0.1567 0.7595 0.9665 0.101 Uiso calc R 1
C C31 -0.0192(4) 0.79833(18) 0.95330(17) 0.0808(8) Uani d . 1
H H31 -0.0614 0.7824 0.9819 0.097 Uiso calc R 1
C C32 -0.0876(3) 0.83564(15) 0.92060(14) 0.0635(6) Uani d . 1
H H32 -0.1761 0.8445 0.9267 0.076 Uiso calc R 1
C C33 -0.2620(2) 0.93378(12) 0.86656(12) 0.0441(5) Uani d . 1
C C34 -0.3809(2) 0.87841(14) 0.83064(15) 0.0653(7) Uani d . 1
H H34 -0.3774 0.8302 0.7932 0.078 Uiso calc R 1
C C35 -0.5050(3) 0.89542(16) 0.85093(17) 0.0702(7) Uani d . 1
H H35 -0.5845 0.8581 0.8274 0.084 Uiso calc R 1
C C36 -0.5110(3) 0.96633(17) 0.90499(14) 0.0627(7) Uani d . 1
H H36 -0.5947 0.9775 0.9180 0.075 Uiso calc R 1
C C37 -0.3951(3) 1.02105(16) 0.94019(14) 0.0663(7) Uani d . 1
H H37 -0.4003 1.0694 0.9770 0.080 Uiso calc R 1
C C38 -0.2685(2) 1.00533(14) 0.92164(12) 0.0552(6) Uani d . 1
H H38 -0.1894 1.0427 0.9462 0.066 Uiso calc R 1
C C39 0.5547(2) 0.80563(14) 0.44501(12) 0.0509(5) Uani d . 1
C C40 0.6879(3) 0.55690(16) 0.45897(14) 0.0682(7) Uani d . 1
C C41 0.6649(2) 0.68279(12) 0.20796(12) 0.0454(5) Uani d . 1
C C42 0.5521(3) 0.71419(17) 0.23084(16) 0.0727(8) Uani d . 1
H H42 0.5198 0.7085 0.2675 0.087 Uiso calc R 1
C C43 0.4862(3) 0.7542(2) 0.19961(19) 0.0940(10) Uani d . 1
H H43 0.4094 0.7748 0.2151 0.113 Uiso calc R 1
C C44 0.5331(3) 0.76350(16) 0.14668(16) 0.0737(8) Uani d . 1
H H44 0.4873 0.7895 0.1253 0.088 Uiso calc R 1
C C45 0.6471(3) 0.73484(18) 0.12472(18) 0.0776(8) Uani d . 1
H H45 0.6807 0.7425 0.0894 0.093 Uiso calc R 1
C C46 0.7125(3) 0.69439(18) 0.15505(17) 0.0735(8) Uani d . 1
H H46 0.7899 0.6746 0.1396 0.088 Uiso calc R 1
C C47 0.9126(2) 0.67214(13) 0.29397(13) 0.0491(5) Uani d . 1
C C48 0.9381(3) 0.69812(17) 0.36752(15) 0.0719(7) Uani d . 1
H H48 0.8688 0.6883 0.3889 0.086 Uiso calc R 1
C C49 1.0668(3) 0.7388(2) 0.40967(19) 0.0947(10) Uani d . 1
H H49 1.0834 0.7565 0.4592 0.114 Uiso calc R 1
C C50 1.1686(3) 0.75293(18) 0.3787(2) 0.0931(11) Uani d . 1
H H50 1.2549 0.7799 0.4071 0.112 Uiso calc R 1
C C51 1.1447(3) 0.72767(18) 0.3063(2) 0.0865(10) Uani d . 1
H H51 1.2150 0.7376 0.2856 0.104 Uiso calc R 1
C C52 1.0162(2) 0.68712(15) 0.26282(16) 0.0686(7) Uani d . 1
H H52 1.0003 0.6703 0.2134 0.082 Uiso calc R 1
C C53 0.7476(2) 0.53510(12) 0.16532(12) 0.0432(5) Uani d . 1
C C54 0.8561(3) 0.49588(15) 0.16201(16) 0.0683(7) Uani d . 1
H H54 0.9330 0.5171 0.1996 0.082 Uiso calc R 1
C C55 0.8510(3) 0.42478(16) 0.10277(19) 0.0873(10) Uani d . 1
H H55 0.9255 0.3989 0.1003 0.105 Uiso calc R 1
C C56 0.7372(3) 0.39215(15) 0.04772(16) 0.0739(8) Uani d . 1
H H56 0.7343 0.3443 0.0081 0.089 Uiso calc R 1
C C57 0.6274(3) 0.43035(16) 0.05126(15) 0.0728(7) Uani d . 1
H H57 0.5492 0.4079 0.0144 0.087 Uiso calc R 1
C C58 0.6327(2) 0.50157(15) 0.10901(14) 0.0619(6) Uani d . 1
H H58 0.5588 0.5277 0.1106 0.074 Uiso calc R 1
C C59 0.2675(2) 0.48219(14) 0.17566(13) 0.0502(5) Uani d . 1
C C60 0.2558(3) 0.54711(18) 0.16597(17) 0.0772(8) Uani d . 1
H H60 0.2744 0.5963 0.2057 0.093 Uiso calc R 1
C C61 0.2165(4) 0.5387(2) 0.0977(2) 0.1054(12) Uani d . 1
H H61 0.2075 0.5823 0.0915 0.126 Uiso calc R 1
C C62 0.1910(4) 0.4678(3) 0.0395(2) 0.0995(11) Uani d . 1
H H62 0.1653 0.4630 -0.0064 0.119 Uiso calc R 1
C C63 0.2026(3) 0.4026(2) 0.04727(16) 0.0835(9) Uani d . 1
H H63 0.1845 0.3539 0.0069 0.100 Uiso calc R 1
C C64 0.2415(3) 0.40969(16) 0.11559(14) 0.0647(7) Uani d . 1
H H64 0.2501 0.3657 0.1211 0.078 Uiso calc R 1
C C65 0.4176(2) 0.42756(12) 0.26716(12) 0.0455(5) Uani d . 1
C C66 0.5101(2) 0.40487(15) 0.22166(14) 0.0626(6) Uani d . 1
H H66 0.5143 0.4234 0.1885 0.075 Uiso calc R 1
C C67 0.5954(3) 0.35495(18) 0.22573(16) 0.0778(9) Uani d . 1
H H67 0.6570 0.3393 0.1951 0.093 Uiso calc R 1
C C68 0.5896(3) 0.32809(15) 0.27513(18) 0.0768(9) Uani d . 1
H H68 0.6457 0.2933 0.2769 0.092 Uiso calc R 1
C C69 0.5016(3) 0.35221(18) 0.32184(19) 0.0788(9) Uani d . 1
H H69 0.5005 0.3353 0.3563 0.095 Uiso calc R 1
C C70 0.4145(2) 0.40171(16) 0.31761(16) 0.0646(7) Uani d . 1
H H70 0.3537 0.4176 0.3488 0.077 Uiso calc R 1
C C71 0.15697(19) 0.47608(12) 0.29288(12) 0.0435(5) Uani d . 1
C C72 0.0756(2) 0.40260(14) 0.25765(14) 0.0582(6) Uani d . 1
H H72 0.0988 0.3630 0.2180 0.070 Uiso calc R 1
C C73 -0.0393(2) 0.38894(16) 0.28186(16) 0.0701(7) Uani d . 1
H H73 -0.0933 0.3397 0.2587 0.084 Uiso calc R 1
C C74 -0.0753(2) 0.44714(17) 0.33991(16) 0.0696(7) Uani d . 1
H H74 -0.1531 0.4373 0.3559 0.084 Uiso calc R 1
C C75 0.0033(3) 0.51953(16) 0.37412(15) 0.0697(7) Uani d . 1
H H75 -0.0217 0.5590 0.4132 0.084 Uiso calc R 1
C C76 0.1194(2) 0.53448(14) 0.35106(13) 0.0584(6) Uani d . 1
H H76 0.1725 0.5839 0.3746 0.070 Uiso calc R 1

loop_
_atom_site_aniso_label
_atom_site_aniso_U_11
_atom_site_aniso_U_22
_atom_site_aniso_U_33
_atom_site_aniso_U_12
_atom_site_aniso_U_13
_atom_site_aniso_U_23
Zn1 0.03915(12) 0.03626(13) 0.04320(14) 0.00350(9) 0.00903(10) 0.01595(11)
Zn2 0.04996(14) 0.04471(15) 0.04040(14) 0.00410(11) 0.00907(10) 0.01699(12)
S1 0.0772(4) 0.0592(4) 0.0834(5) 0.0265(3) 0.0200(4) 0.0290(4)
S2 0.0891(5) 0.0618(4) 0.0803(5) -0.0048(4) -0.0310(4) 0.0161(4)
S3 0.0885(5) 0.0505(4) 0.0766(5) 0.0154(3) 0.0079(4) 0.0225(4)
S4 0.1950(11) 0.0843(6) 0.0607(5) 0.0675(6) 0.0265(6) 0.0385(4)
P1 0.0471(3) 0.0440(3) 0.0416(3) 0.0107(2) 0.0150(2) 0.0198(3)
P2 0.0433(3) 0.0378(3) 0.0433(3) 0.0040(2) 0.0161(2) 0.0175(2)
P3 0.0393(3) 0.0442(3) 0.0480(3) 0.0103(2) 0.0128(2) 0.0237(3)
P4 0.0381(3) 0.0402(3) 0.0513(3) 0.0066(2) 0.0111(2) 0.0206(3)
O1 0.0659(9) 0.0591(9) 0.0481(9) 0.0216(8) 0.0273(7) 0.0272(8)
O2 0.0674(10) 0.0462(9) 0.0632(10) -0.0080(7) 0.0266(8) 0.0184(8)
O3 0.0622(9) 0.0656(10) 0.0632(10) 0.0136(8) 0.0291(8) 0.0350(9)
O4 0.0464(8) 0.0405(8) 0.0686(11) 0.0032(6) 0.0113(7) 0.0183(8)
N1 0.0599(12) 0.0569(13) 0.0732(14) 0.0161(10) 0.0121(10) 0.0349(11)
N2 0.0515(11) 0.0559(12) 0.0576(13) 0.0042(9) -0.0009(9) 0.0155(11)
N3 0.0771(14) 0.0505(13) 0.0616(14) 0.0067(11) 0.0115(11) 0.0123(11)
N4 0.1013(18) 0.0761(16) 0.0599(14) 0.0168(13) 0.0049(12) 0.0375(13)
C1 0.0462(11) 0.0522(14) 0.0499(13) 0.0048(10) 0.0054(9) 0.0272(11)
C2 0.0481(12) 0.0517(13) 0.0497(13) 0.0144(10) 0.0058(10) 0.0250(12)
C3 0.0500(12) 0.0564(14) 0.0470(13) 0.0125(10) 0.0166(10) 0.0277(11)
C4 0.093(2) 0.0579(16) 0.0744(19) 0.0222(14) 0.0061(15) 0.0295(15)
C5 0.119(3) 0.085(2) 0.098(3) 0.050(2) 0.025(2) 0.054(2)
C6 0.0753(19) 0.126(3) 0.108(3) 0.041(2) 0.0258(19) 0.084(3)
C7 0.0593(16) 0.121(3) 0.092(2) -0.0030(17) -0.0059(15) 0.067(2)
C8 0.0576(14) 0.0720(17) 0.0752(18) 0.0029(12) 0.0040(13) 0.0415(15)
C9 0.0497(11) 0.0436(12) 0.0422(12) 0.0079(9) 0.0107(9) 0.0177(10)
C10 0.0613(13) 0.0512(13) 0.0517(14) 0.0093(11) 0.0074(10) 0.0294(11)
C11 0.0562(13) 0.0604(15) 0.0651(16) 0.0057(11) -0.0060(11) 0.0328(13)
C12 0.0491(13) 0.0596(15) 0.0751(18) 0.0017(11) 0.0074(12) 0.0298(14)
C13 0.0651(15) 0.0759(18) 0.0568(15) -0.0043(13) 0.0156(12) 0.0317(14)
C14 0.0559(13) 0.0706(16) 0.0431(13) -0.0036(11) 0.0051(10) 0.0249(12)
C15 0.0461(11) 0.0447(12) 0.0470(12) 0.0109(9) 0.0134(9) 0.0215(10)
C16 0.0613(14) 0.0537(15) 0.0708(17) 0.0101(12) 0.0286(13) 0.0219(13)
C17 0.0787(18) 0.0626(17) 0.0791(19) 0.0256(14) 0.0353(15) 0.0212(15)
C18 0.0850(18) 0.0477(14) 0.0730(18) 0.0210(13) 0.0141(14) 0.0239(13)
C19 0.0836(18) 0.0506(15) 0.099(2) 0.0116(13) 0.0307(16) 0.0390(16)
C20 0.0694(15) 0.0546(15) 0.0822(18) 0.0164(12) 0.0359(13) 0.0374(14)
C21 0.0405(10) 0.0466(12) 0.0464(12) 0.0056(9) 0.0152(9) 0.0216(10)
C22 0.0639(14) 0.0674(16) 0.0608(16) 0.0182(12) 0.0163(12) 0.0363(14)
C23 0.0683(17) 0.119(3) 0.0653(19) 0.0128(17) 0.0055(14) 0.058(2)
C24 0.0741(18) 0.110(3) 0.0479(16) -0.0131(17) 0.0020(13) 0.0252(18)
C25 0.0833(18) 0.0594(16) 0.0557(17) -0.0147(14) 0.0171(14) 0.0061(14)
C26 0.0641(14) 0.0476(13) 0.0499(14) -0.0003(11) 0.0159(11) 0.0183(11)
C27 0.0459(11) 0.0450(12) 0.0401(11) 0.0056(9) 0.0074(9) 0.0156(10)
C28 0.0525(13) 0.0711(17) 0.0632(16) 0.0162(12) 0.0123(11) 0.0267(14)
C29 0.0705(17) 0.079(2) 0.077(2) 0.0308(15) 0.0024(15) 0.0216(17)
C30 0.109(2) 0.0595(17) 0.071(2) 0.0254(17) -0.0117(17) 0.0260(15)
C31 0.105(2) 0.0759(19) 0.074(2) 0.0131(17) 0.0124(16) 0.0486(17)
C32 0.0694(15) 0.0672(16) 0.0666(17) 0.0150(13) 0.0196(13) 0.0403(14)
C33 0.0491(11) 0.0446(12) 0.0480(12) 0.0134(9) 0.0204(9) 0.0259(10)
C34 0.0571(14) 0.0488(14) 0.0828(18) 0.0070(11) 0.0305(13) 0.0205(13)
C35 0.0520(13) 0.0699(17) 0.093(2) 0.0097(12) 0.0308(13) 0.0371(16)
C36 0.0594(14) 0.0856(19) 0.0661(16) 0.0326(14) 0.0321(13) 0.0462(15)
C37 0.0808(18) 0.0714(17) 0.0512(15) 0.0370(15) 0.0280(13) 0.0243(13)
C38 0.0621(13) 0.0567(14) 0.0431(13) 0.0164(11) 0.0125(10) 0.0187(11)
C39 0.0501(12) 0.0543(15) 0.0390(12) 0.0027(10) 0.0028(9) 0.0171(11)
C40 0.096(2) 0.0609(16) 0.0435(14) 0.0212(14) 0.0151(13) 0.0196(13)
C41 0.0416(10) 0.0417(11) 0.0508(13) 0.0068(9) 0.0069(9) 0.0208(10)
C42 0.0778(17) 0.089(2) 0.0745(18) 0.0469(15) 0.0340(14) 0.0474(17)
C43 0.097(2) 0.113(3) 0.100(3) 0.071(2) 0.0377(19) 0.060(2)
C44 0.0880(19) 0.0561(16) 0.0742(19) 0.0235(14) -0.0021(15) 0.0317(14)
C45 0.0848(19) 0.083(2) 0.095(2) 0.0217(16) 0.0236(16) 0.0648(19)
C46 0.0600(15) 0.094(2) 0.104(2) 0.0303(14) 0.0314(14) 0.0713(19)
C47 0.0438(11) 0.0442(12) 0.0569(14) 0.0115(9) 0.0054(10) 0.0225(11)
C48 0.0633(15) 0.0818(19) 0.0647(18) 0.0117(14) -0.0010(13) 0.0338(16)
C49 0.078(2) 0.100(3) 0.077(2) 0.0189(18) -0.0169(17) 0.0258(19)
C50 0.0553(17) 0.0660(19) 0.118(3) 0.0117(14) -0.0196(18) 0.020(2)
C51 0.0489(14) 0.0704(19) 0.122(3) 0.0043(13) 0.0158(16) 0.031(2)
C52 0.0488(13) 0.0664(16) 0.0800(19) 0.0044(12) 0.0148(12) 0.0261(15)
C53 0.0430(10) 0.0407(11) 0.0502(12) 0.0076(9) 0.0137(9) 0.0240(10)
C54 0.0527(13) 0.0528(14) 0.0847(19) 0.0175(11) 0.0038(12) 0.0214(14)
C55 0.0745(18) 0.0554(16) 0.112(3) 0.0314(14) 0.0181(17) 0.0197(17)
C56 0.093(2) 0.0468(14) 0.0705(18) 0.0160(14) 0.0227(15) 0.0154(13)
C57 0.0779(17) 0.0609(16) 0.0580(16) 0.0058(14) 0.0012(13) 0.0146(14)
C58 0.0554(13) 0.0632(16) 0.0614(16) 0.0173(12) 0.0089(11) 0.0243(13)
C59 0.0450(11) 0.0573(14) 0.0575(14) 0.0143(10) 0.0170(10) 0.0320(12)
C60 0.107(2) 0.0699(18) 0.080(2) 0.0374(16) 0.0399(17) 0.0475(16)
C61 0.158(4) 0.112(3) 0.099(3) 0.065(3) 0.055(3) 0.079(3)
C62 0.115(3) 0.142(3) 0.077(2) 0.049(2) 0.0295(19) 0.074(3)
C63 0.087(2) 0.100(2) 0.0570(18) 0.0140(17) 0.0092(14) 0.0334(17)
C64 0.0663(15) 0.0667(17) 0.0602(16) 0.0082(12) 0.0073(12) 0.0315(14)
C65 0.0373(10) 0.0402(11) 0.0520(13) 0.0034(8) 0.0054(9) 0.0175(10)
C66 0.0537(13) 0.0730(17) 0.0541(15) 0.0207(12) 0.0099(11) 0.0226(13)
C67 0.0581(15) 0.086(2) 0.0677(18) 0.0342(14) 0.0072(13) 0.0158(16)
C68 0.0541(15) 0.0528(15) 0.104(2) 0.0150(12) -0.0092(15) 0.0267(16)
C69 0.0578(15) 0.084(2) 0.121(3) 0.0120(14) 0.0068(16) 0.074(2)
C70 0.0509(13) 0.0769(18) 0.0868(19) 0.0169(12) 0.0212(12) 0.0533(16)
C71 0.0379(10) 0.0458(12) 0.0489(12) 0.0094(9) 0.0093(9) 0.0236(10)
C72 0.0481(12) 0.0481(13) 0.0688(16) 0.0060(10) 0.0183(11) 0.0181(12)
C73 0.0513(13) 0.0574(15) 0.093(2) -0.0023(11) 0.0189(13) 0.0294(15)
C74 0.0483(13) 0.0816(19) 0.0813(19) 0.0057(13) 0.0248(13) 0.0382(17)
C75 0.0633(15) 0.0737(18) 0.0640(16) 0.0120(13) 0.0295(13) 0.0206(14)
C76 0.0526(13) 0.0536(14) 0.0569(15) 0.0033(11) 0.0135(11) 0.0162(12)

loop_
_atom_type_symbol
_atom_type_description
_atom_type_scat_dispersion_real
_atom_type_scat_dispersion_imag
_atom_type_scat_source
C C 0.0033 0.0016 'International Tables Vol C Tables 4.2.6.8 and 6.1.1.4'
H H 0.0000 0.0000 'International Tables Vol C Tables 4.2.6.8 and 6.1.1.4'
N N 0.0061 0.0033 'International Tables Vol C Tables 4.2.6.8 and 6.1.1.4'
O O 0.0106 0.0060 'International Tables Vol C Tables 4.2.6.8 and 6.1.1.4'
P P 0.1023 0.0942 'International Tables Vol C Tables 4.2.6.8 and 6.1.1.4'
S S 0.1246 0.1234 'International Tables Vol C Tables 4.2.6.8 and 6.1.1.4'
Zn Zn 0.2839 1.4301 'International Tables Vol C Tables 4.2.6.8 and 6.1.1.4'

loop_
_geom_angle_atom_site_label_1
_geom_angle_atom_site_label_2
_geom_angle_atom_site_label_3
_geom_angle
_geom_angle_publ_flag
N2 Zn1 O2 111.57(9) no
N2 Zn1 O1 106.88(8) no
O2 Zn1 O1 105.69(7) .
N2 Zn1 N1 107.80(9) .
O2 Zn1 N1 103.88(8) no
O1 Zn1 N1 120.98(8) no
N4 Zn2 N3 116.34(10) .
N4 Zn2 O4 113.40(9) no
N3 Zn2 O4 107.47(8) no
N4 Zn2 O3 109.50(9) no
N3 Zn2 O3 108.76(9) no
O4 Zn2 O3 100.07(7) .
O1 P1 C9 112.56(10) no
O1 P1 C3 110.67(9) no
C9 P1 C3 107.94(10) no
O1 P1 C15 109.13(10) no
C9 P1 C15 107.21(10) no
C3 P1 C15 109.24(11) no
O2 P2 C27 110.57(10) no
O2 P2 C33 110.33(10) no
C27 P2 C33 109.39(10) no
O2 P2 C21 112.59(10) no
C27 P2 C21 108.77(10) no
C33 P2 C21 105.01(10) no
O3 P3 C41 111.22(10) no
O3 P3 C53 110.14(10) no
C41 P3 C53 105.46(10) no
O3 P3 C47 110.51(11) no
C41 P3 C47 109.37(10) no
C53 P3 C47 110.01(10) no
O4 P4 C71 108.46(9) no
O4 P4 C59 110.00(10) no
C71 P4 C59 108.65(10) no
O4 P4 C65 113.75(9) no
C71 P4 C65 107.38(10) no
C59 P4 C65 108.46(11) no
P1 O1 Zn1 144.35(10) no
P2 O2 Zn1 153.74(11) no
P3 O3 Zn2 157.78(11) no
P4 O4 Zn2 133.60(9) no
C1 N1 Zn1 154.5(2) no
C2 N2 Zn1 157.2(2) no
C39 N3 Zn2 174.6(2) no
C40 N4 Zn2 177.3(3) no
N1 C1 S1 179.1(2) no
N2 C2 S2 178.8(2) no
C8 C3 C4 118.6(2) no
C8 C3 P1 122.65(19) no
C4 C3 P1 118.35(19) no
C5 C4 C3 120.3(3) no
C5 C4 H4 119.9 no
C3 C4 H4 119.9 no
C6 C5 C4 120.8(3) no
C6 C5 H5 119.6 no
C4 C5 H5 119.6 no
C5 C6 C7 120.1(3) no
C5 C6 H6 119.9 no
C7 C6 H6 119.9 no
C6 C7 C8 120.1(3) no
C6 C7 H7 120.0 no
C8 C7 H7 120.0 no
C3 C8 C7 120.1(3) no
C3 C8 H8 119.9 no
C7 C8 H8 119.9 no
C14 C9 C10 119.2(2) no
C14 C9 P1 121.45(17) no
C10 C9 P1 119.15(17) no
C11 C10 C9 119.8(2) no
C11 C10 H10 120.1 no
C9 C10 H10 120.1 no
C12 C11 C10 120.5(2) no
C12 C11 H11 119.7 no
C10 C11 H11 119.7 no
C11 C12 C13 119.9(2) no
C11 C12 H12 120.1 no
C13 C12 H12 120.1 no
C12 C13 C14 120.3(2) no
C12 C13 H13 119.8 no
C14 C13 H13 119.8 no
C13 C14 C9 120.3(2) no
C13 C14 H14 119.9 no
C9 C14 H14 119.9 no
C16 C15 C20 118.1(2) no
C16 C15 P1 122.48(17) no
C20 C15 P1 119.43(17) no
C17 C16 C15 120.8(2) no
C17 C16 H16 119.6 no
C15 C16 H16 119.6 no
C18 C17 C16 120.5(2) no
C18 C17 H17 119.7 no
C16 C17 H17 119.7 no
C17 C18 C19 119.4(3) no
C17 C18 H18 120.3 no
C19 C18 H18 120.3 no
C18 C19 C20 120.6(3) no
C18 C19 H19 119.7 no
C20 C19 H19 119.7 no
C19 C20 C15 120.7(2) no
C19 C20 H20 119.7 no
C15 C20 H20 119.7 no
C26 C21 C22 119.5(2) no
C26 C21 P2 122.59(18) no
C22 C21 P2 117.70(17) no
C23 C22 C21 120.0(3) no
C23 C22 H22 120.0 no
C21 C22 H22 120.0 no
C24 C23 C22 120.0(3) no
C24 C23 H23 120.0 no
C22 C23 H23 120.0 no
C25 C24 C23 120.6(3) no
C25 C24 H24 119.7 no
C23 C24 H24 119.7 no
C24 C25 C26 120.3(3) no
C24 C25 H25 119.9 no
C26 C25 H25 119.9 no
C25 C26 C21 119.7(3) no
C25 C26 H26 120.2 no
C21 C26 H26 120.2 no
C32 C27 C28 119.3(2) no
C32 C27 P2 122.37(17) no
C28 C27 P2 118.28(18) no
C29 C28 C27 120.0(3) no
C29 C28 H28 120.0 no
C27 C28 H28 120.0 no
C30 C29 C28 120.2(3) no
C30 C29 H29 119.9 no
C28 C29 H29 119.9 no
C29 C30 C31 120.4(3) no
C29 C30 H30 119.8 no
C31 C30 H30 119.8 no
C30 C31 C32 120.4(3) no
C30 C31 H31 119.8 no
C32 C31 H31 119.8 no
C31 C32 C27 119.8(3) no
C31 C32 H32 120.1 no
C27 C32 H32 120.1 no
C38 C33 C34 119.7(2) no
C38 C33 P2 119.87(17) no
C34 C33 P2 120.35(17) no
C35 C34 C33 119.7(2) no
C35 C34 H34 120.2 no
C33 C34 H34 120.2 no
C36 C35 C34 120.3(2) no
C36 C35 H35 119.8 no
C34 C35 H35 119.8 no
C35 C36 C37 120.3(2) no
C35 C36 H36 119.8 no
C37 C36 H36 119.8 no
C36 C37 C38 120.6(2) no
C36 C37 H37 119.7 no
C38 C37 H37 119.7 no
C33 C38 C37 119.3(2) no
C33 C38 H38 120.4 no
C37 C38 H38 120.4 no
N3 C39 S3 178.2(2) no
N4 C40 S4 177.9(3) no
C42 C41 C46 118.2(2) no
C42 C41 P3 120.25(19) no
C46 C41 P3 121.46(17) no
C41 C42 C43 120.4(3) no
C41 C42 H42 119.8 no
C43 C42 H42 119.8 no
C44 C43 C42 120.4(3) no
C44 C43 H43 119.8 no
C42 C43 H43 119.8 no
C43 C44 C45 120.2(3) no
C43 C44 H44 119.9 no
C45 C44 H44 119.9 no
C44 C45 C46 119.8(3) no
C44 C45 H45 120.1 no
C46 C45 H45 120.1 no
C45 C46 C41 121.0(2) no
C45 C46 H46 119.5 no
C41 C46 H46 119.5 no
C48 C47 C52 119.4(2) no
C48 C47 P3 118.05(19) no
C52 C47 P3 122.4(2) no
C47 C48 C49 120.2(3) no
C47 C48 H48 119.9 no
C49 C48 H48 119.9 no
C50 C49 C48 120.1(3) no
C50 C49 H49 119.9 no
C48 C49 H49 119.9 no
C49 C50 C51 120.2(3) no
C49 C50 H50 119.9 no
C51 C50 H50 119.9 no
C50 C51 C52 120.8(3) no
C50 C51 H51 119.6 no
C52 C51 H51 119.6 no
C47 C52 C51 119.2(3) no
C47 C52 H52 120.4 no
C51 C52 H52 120.4 no
C54 C53 C58 118.9(2) no
C54 C53 P3 122.70(18) no
C58 C53 P3 118.14(16) no
C53 C54 C55 120.0(2) no
C53 C54 H54 120.0 no
C55 C54 H54 120.0 no
C56 C55 C54 120.6(2) no
C56 C55 H55 119.7 no
C54 C55 H55 119.7 no
C55 C56 C57 119.7(3) no
C55 C56 H56 120.1 no
C57 C56 H56 120.1 no
C58 C57 C56 120.1(3) no
C58 C57 H57 119.9 no
C56 C57 H57 119.9 no
C57 C58 C53 120.6(2) no
C57 C58 H58 119.7 no
C53 C58 H58 119.7 no
C64 C59 C60 118.9(2) no
C64 C59 P4 123.14(18) no
C60 C59 P4 117.9(2) no
C61 C60 C59 120.1(3) no
C61 C60 H60 120.0 no
C59 C60 H60 120.0 no
C62 C61 C60 120.5(3) no
C62 C61 H61 119.8 no
C60 C61 H61 119.8 no
C61 C62 C63 120.8(3) no
C61 C62 H62 119.6 no
C63 C62 H62 119.6 no
C62 C63 C64 119.7(3) no
C62 C63 H63 120.2 no
C64 C63 H63 120.2 no
C59 C64 C63 120.0(3) no
C59 C64 H64 120.0 no
C63 C64 H64 120.0 no
C70 C65 C66 119.8(2) no
C70 C65 P4 119.25(18) no
C66 C65 P4 120.71(19) no
C67 C66 C65 119.8(3) no
C67 C66 H66 120.1 no
C65 C66 H66 120.1 no
C66 C67 C68 120.0(3) no
C66 C67 H67 120.0 no
C68 C67 H67 120.0 no
C69 C68 C67 120.5(3) no
C69 C68 H68 119.7 no
C67 C68 H68 119.7 no
C68 C69 C70 119.8(3) no
C68 C69 H69 120.1 no
C70 C69 H69 120.1 no
C65 C70 C69 120.0(3) no
C65 C70 H70 120.0 no
C69 C70 H70 120.0 no
C76 C71 C72 119.3(2) no
C76 C71 P4 118.95(16) no
C72 C71 P4 121.74(17) no
C73 C72 C71 119.6(2) no
C73 C72 H72 120.2 no
C71 C72 H72 120.2 no
C74 C73 C72 120.7(2) no
C74 C73 H73 119.7 no
C72 C73 H73 119.7 no
C75 C74 C73 120.0(2) no
C75 C74 H74 120.0 no
C73 C74 H74 120.0 no
C74 C75 C76 120.4(2) no
C74 C75 H75 119.8 no
C76 C75 H75 119.8 no
C75 C76 C71 120.1(2) no
C75 C76 H76 120.0 no
C71 C76 H76 120.0 no

loop_
_geom_bond_atom_site_label_1
_geom_bond_atom_site_label_2
_geom_bond_distance
_geom_bond_publ_flag
Zn1 N2 1.931(2) .
Zn1 O2 1.9376(15) .
Zn1 O1 1.9454(15) .
Zn1 N1 1.952(2) .
Zn2 N4 1.919(2) .
Zn2 N3 1.934(2) .
Zn2 O4 1.9400(14) .
Zn2 O3 1.9429(15) .
S1 C1 1.607(3) no
S2 C2 1.603(2) no
S3 C39 1.602(3) no
S4 C40 1.605(3) no
P1 O1 1.5084(15) no
P1 C9 1.792(2) no
P1 C3 1.792(2) no
P1 C15 1.797(2) no
P2 O2 1.4959(15) no
P2 C27 1.789(2) no
P2 C33 1.793(2) no
P2 C21 1.793(2) no
P3 O3 1.4939(16) no
P3 C41 1.793(2) no
P3 C53 1.795(2) no
P3 C47 1.802(2) no
P4 O4 1.5095(15) no
P4 C71 1.788(2) no
P4 C59 1.795(2) no
P4 C65 1.795(2) no
N1 C1 1.157(3) no
N2 C2 1.153(3) no
N3 C39 1.152(3) no
N4 C40 1.145(3) no
C3 C8 1.375(3) no
C3 C4 1.391(3) no
C4 C5 1.370(4) no
C4 H4 0.9300 no
C5 C6 1.352(5) no
C5 H5 0.9300 no
C6 C7 1.366(5) no
C6 H6 0.9300 no
C7 C8 1.389(4) no
C7 H7 0.9300 no
C8 H8 0.9300 no
C9 C14 1.384(3) no
C9 C10 1.391(3) no
C10 C11 1.383(3) no
C10 H10 0.9300 no
C11 C12 1.372(4) no
C11 H11 0.9300 no
C12 C13 1.373(4) no
C12 H12 0.9300 no
C13 C14 1.380(3) no
C13 H13 0.9300 no
C14 H14 0.9300 no
C15 C16 1.385(3) no
C15 C20 1.386(3) no
C16 C17 1.377(3) no
C16 H16 0.9300 no
C17 C18 1.367(4) no
C17 H17 0.9300 no
C18 C19 1.371(4) no
C18 H18 0.9300 no
C19 C20 1.375(4) no
C19 H19 0.9300 no
C20 H20 0.9300 no
C21 C26 1.385(3) no
C21 C22 1.389(3) no
C22 C23 1.374(4) no
C22 H22 0.9300 no
C23 C24 1.371(4) no
C23 H23 0.9300 no
C24 C25 1.362(4) no
C24 H24 0.9300 no
C25 C26 1.382(4) no
C25 H25 0.9300 no
C26 H26 0.9300 no
C27 C32 1.387(3) no
C27 C28 1.394(3) no
C28 C29 1.373(4) no
C28 H28 0.9300 no
C29 C30 1.368(5) no
C29 H29 0.9300 no
C30 C31 1.373(5) no
C30 H30 0.9300 no
C31 C32 1.375(4) no
C31 H31 0.9300 no
C32 H32 0.9300 no
C33 C38 1.378(3) no
C33 C34 1.388(3) no
C34 C35 1.388(3) no
C34 H34 0.9300 no
C35 C36 1.360(4) no
C35 H35 0.9300 no
C36 C37 1.360(4) no
C36 H36 0.9300 no
C37 C38 1.395(3) no
C37 H37 0.9300 no
C38 H38 0.9300 no
C41 C42 1.375(3) no
C41 C46 1.380(3) no
C42 C43 1.386(4) no
C42 H42 0.9300 no
C43 C44 1.355(4) no
C43 H43 0.9300 no
C44 C45 1.362(4) no
C44 H44 0.9300 no
C45 C46 1.378(4) no
C45 H45 0.9300 no
C46 H46 0.9300 no
C47 C48 1.382(4) no
C47 C52 1.382(3) no
C48 C49 1.388(4) no
C48 H48 0.9300 no
C49 C50 1.359(5) no
C49 H49 0.9300 no
C50 C51 1.362(5) no
C50 H50 0.9300 no
C51 C52 1.393(4) no
C51 H51 0.9300 no
C52 H52 0.9300 no
C53 C54 1.374(3) no
C53 C58 1.391(3) no
C54 C55 1.384(4) no
C54 H54 0.9300 no
C55 C56 1.370(4) no
C55 H55 0.9300 no
C56 C57 1.372(4) no
C56 H56 0.9300 no
C57 C58 1.371(4) no
C57 H57 0.9300 no
C58 H58 0.9300 no
C59 C64 1.385(3) no
C59 C60 1.390(3) no
C60 C61 1.377(5) no
C60 H60 0.9300 no
C61 C62 1.350(5) no
C61 H61 0.9300 no
C62 C63 1.372(5) no
C62 H62 0.9300 no
C63 C64 1.386(4) no
C63 H63 0.9300 no
C64 H64 0.9300 no
C65 C70 1.379(3) no
C65 C66 1.387(3) no
C66 C67 1.375(4) no
C66 H66 0.9300 no
C67 C68 1.376(4) no
C67 H67 0.9300 no
C68 C69 1.371(4) no
C68 H68 0.9300 no
C69 C70 1.382(4) no
C69 H69 0.9300 no
C70 H70 0.9300 no
C71 C76 1.383(3) no
C71 C72 1.392(3) no
C72 C73 1.374(3) no
C72 H72 0.9300 no
C73 C74 1.372(4) no
C73 H73 0.9300 no
C74 C75 1.365(4) no
C74 H74 0.9300 no
C75 C76 1.378(3) no
C75 H75 0.9300 no
C76 H76 0.9300 no
